data_7062001
loop_
_publ_author_name
'Hulushe, Siya T.'
'Malan, Frederick P.'
'Hosten, Eric C.'
'Lobb, Kevin A.'
'Khanye, Setshaba D.'
'Watkins, Gareth M.'

_publ_section_title
;
 Photo-and thermoresponsive N-salicylideneaniline derivatives: solid-state
 studies and structural aspects
;
_journal_name_full 'New Journal of Chemistry'
_journal_paper_doi 10.1039/D1NJ03056F
_journal_year 2022
_chemical_formula_moiety 'C14 H8 F3 N2 O3'
_chemical_formula_sum 'C14 H8 F3 N2 O3'
_chemical_formula_weight 309.22
_space_group_crystal_system monoclinic
_space_group_IT_number 12
_space_group_name_Hall '-C 2y'
_space_group_name_H-M_alt 'C 1 2/m 1'
_atom_sites_solution_hydrogens mixed
_atom_sites_solution_primary dual
_audit_creation_date 2021-04-07
_audit_creation_method
;
Olex2 1.3-ac4
(compiled 2018.12.05 svn.r3537 for Rigaku Oxford Diffraction, GUI svn.r5625)
;
_audit_update_record
;
2022-07-18 deposited with the CCDC.	2022-10-24 downloaded from the CCDC.
;
_cell_angle_alpha 90
_cell_angle_beta 106.790(4)
_cell_angle_gamma 90
_cell_formula_units_Z 4
_cell_length_a 14.3168(6)
_cell_length_b 6.7716(3)
_cell_length_c 14.2320(5)
_cell_measurement_reflns_used 4246
_cell_measurement_temperature 299.97(12)
_cell_measurement_theta_max 77.4950
_cell_measurement_theta_min 3.2120
_cell_volume 1320.94(10)
_computing_cell_refinement 'CrysAlisPro 1.171.41.97a (Rigaku OD, 2021)'
_computing_data_collection 'CrysAlisPro 1.171.41.97a (Rigaku OD, 2021)'
_computing_data_reduction 'CrysAlisPro 1.171.41.97a (Rigaku OD, 2021)'
_computing_molecular_graphics 'Olex2 (Dolomanov et al., 2009)'
_computing_publication_material 'Olex2 (Dolomanov et al., 2009)'
_computing_structure_refinement 'ShelXL (Sheldrick, 2015)'
_computing_structure_solution 'ShelXT (Sheldrick, 2015)'
_diffrn_ambient_environment air
_diffrn_ambient_temperature 299.97(12)
_diffrn_detector 'Hybrid Pixel Array Detector'
_diffrn_detector_area_resol_mean 10.0000
_diffrn_detector_type HyPix
_diffrn_measured_fraction_theta_full 0.992
_diffrn_measured_fraction_theta_max 0.901
_diffrn_measurement_details
;
List of Runs (angles in degrees, time in seconds):

  # Type    Start    End  Width  t~exp~   \w     \q     \k     \f   Frames
#--------------------------------------------------------------------------
  1  \w     35.00 119.00   0.50    0.28    --   46.82  42.00  32.00  168
  2  \w     24.00 120.00   0.50    0.28    --   46.82  77.00  90.00  192
  3  \w     24.00 118.00   0.50    0.28    --   46.82  77.00 -60.00  188
  4  \w     79.00 178.00   0.50    1.13    --  110.25 125.00-120.00  198
  5  \w     98.00 178.00   0.50    1.13    --  110.25  42.00  32.00  160
  6  \w    -27.00  13.00   0.50    0.28    --   46.82 -19.00  60.00   80
  7  \w    -25.00  48.00   0.50    0.28    --   46.82 -42.00-119.00  146
  8  \w     38.00  80.00   0.50    1.13    --  110.25 -61.00 -60.00   84
  9  \w     38.00  80.00   0.50    1.13    --  110.25 -61.00-120.00   84
 10  \w     38.00  80.00   0.50    1.13    --  110.25 -61.00-180.00   84
 11  \w     38.00 106.00   0.50    1.13    --  110.25 -94.00-180.00  136
 12  \w     38.00 111.00   0.50    1.13    --  110.25-125.00-180.00  146
 13  \w     38.00 106.00   0.50    1.13    --  110.25 -94.00-120.00  136
 14  \w     38.00 106.00   0.50    1.13    --  110.25 -94.00 -60.00  136
 15  \w     38.00 111.00   0.50    1.13    --  110.25-125.00  30.00  146
 16  \w    -40.00  25.00   0.50    0.28    --  -46.82  42.00  32.00  130
 17  \w     -5.00  29.00   0.50    0.28    --  -46.82  19.00 150.00   68
 18  \w     -5.00  29.00   0.50    0.28    --  -46.82  19.00-150.00   68
 19  \w     -5.00  29.00   0.50    0.28    --  -46.82  19.00-180.00   68
 20  \w   -119.00 -24.00   0.50    0.28    --  -46.82 -77.00-180.00  190
 21  \w   -174.00 -89.00   0.50    1.13    -- -102.00 -42.00-119.00  170
 22  \w   -119.00 -34.00   0.50    0.28    --  -46.82 -42.00-119.00  170
 23  \w   -174.00 -89.00   0.50    1.13    -- -102.00 -45.00 150.00  170
 24  \w    -72.00 -29.00   0.50    1.13    -- -102.00  61.00  60.00   86
 25  \w    -72.00 -29.00   0.50    1.13    -- -102.00  61.00 120.00   86
 26  \w    -72.00 -29.00   0.50    1.13    -- -102.00  61.00 150.00   86
 27  \w   -125.00 -29.00   0.50    1.13    -- -102.00  77.00  60.00  192
 28  \w    -72.00 -29.00   0.50    1.13    -- -102.00  61.00-150.00   86
;
_diffrn_measurement_device 'four-circle diffractometer'
_diffrn_measurement_device_type 'XtaLAB Synergy R, DW system, HyPix'
_diffrn_measurement_method '\w scans'
_diffrn_orient_matrix_type 'CrysAlisPro convention (1999,Acta A55,543-557)'
_diffrn_orient_matrix_UB_11 -0.0597759000
_diffrn_orient_matrix_UB_12 -0.0795797000
_diffrn_orient_matrix_UB_13 -0.1008986000
_diffrn_orient_matrix_UB_21 -0.0944711000
_diffrn_orient_matrix_UB_22 0.0748930000
_diffrn_orient_matrix_UB_23 0.0191172000
_diffrn_orient_matrix_UB_31 0.0117094000
_diffrn_orient_matrix_UB_32 0.1995032000
_diffrn_orient_matrix_UB_33 -0.0473329000
_diffrn_radiation_monochromator mirror
_diffrn_radiation_probe x-ray
_diffrn_radiation_type CuK\a
_diffrn_radiation_wavelength 1.54184
_diffrn_reflns_av_R_equivalents 0.0623
_diffrn_reflns_av_unetI/netI 0.0304
_diffrn_reflns_Laue_measured_fraction_full 0.992
_diffrn_reflns_Laue_measured_fraction_max 0.901
_diffrn_reflns_limit_h_max 18
_diffrn_reflns_limit_h_min -17
_diffrn_reflns_limit_k_max 8
_diffrn_reflns_limit_k_min -7
_diffrn_reflns_limit_l_max 16
_diffrn_reflns_limit_l_min -17
_diffrn_reflns_number 6419
_diffrn_reflns_point_group_measured_fraction_full 0.992
_diffrn_reflns_point_group_measured_fraction_max 0.901
_diffrn_reflns_theta_full 67.684
_diffrn_reflns_theta_max 83.762
_diffrn_reflns_theta_min 3.244
_diffrn_source 'Rotating-anode X-ray tube'
_diffrn_source_type 'Rigaku (Cu) X-ray Source'
_exptl_absorpt_coefficient_mu 1.216
_exptl_absorpt_correction_T_max 1.00000
_exptl_absorpt_correction_T_min 0.78344
_exptl_absorpt_correction_type multi-scan
_exptl_absorpt_process_details
;
CrysAlisPro 1.171.41.97a (Rigaku Oxford Diffraction, 2021)
Empirical absorption correction using spherical harmonics,
implemented in SCALE3 ABSPACK scaling algorithm.
;
_exptl_crystal_colour orange
_exptl_crystal_density_diffrn 1.555
_exptl_crystal_description platelets
_exptl_crystal_F_000 628
_exptl_crystal_size_max 0.343
_exptl_crystal_size_mid 0.284
_exptl_crystal_size_min 0.212
_refine_diff_density_max 0.308
_refine_diff_density_min -0.287
_refine_diff_density_rms 0.061
_refine_ls_extinction_method none
_refine_ls_goodness_of_fit_ref 1.183
_refine_ls_hydrogen_treatment mixed
_refine_ls_matrix_type full
_refine_ls_number_parameters 133
_refine_ls_number_reflns 1460
_refine_ls_number_restraints 0
_refine_ls_restrained_S_all 1.183
_refine_ls_R_factor_all 0.0728
_refine_ls_R_factor_gt 0.0655
_refine_ls_shift/su_max 0.000
_refine_ls_shift/su_mean 0.000
_refine_ls_structure_factor_coef Fsqd
_refine_ls_weighting_details 'w=1/[\s^2^(Fo^2^)+(0.1432P)^2^+0.2926P] where P=(Fo^2^+2Fc^2^)/3'
_refine_ls_weighting_scheme calc
_refine_ls_wR_factor_gt 0.2135
_refine_ls_wR_factor_ref 0.2377
_reflns_Friedel_coverage 0.000
_reflns_number_gt 1180
_reflns_number_total 1460
_reflns_threshold_expression 'I > 2\s(I)'
_cod_data_source_file d1nj03056f3.cif
_cod_data_source_block sh01_300_auto
_cod_depositor_comments
;

2024-10-08
Z value and formula fixed to values more according to usual
chemical conventions.                 miguel
;
_cod_original_formula_weight 154.61
_cod_original_formula_moiety 'C7 H4.5 F1.5 N O1.5'
_cod_original_formula_units_Z 8
_cod_original_formula_sum 'C7 H4 F1.50 N O1.50'
_cod_database_code 7062001
_shelx_space_group_comment
;
The symmetry employed for this shelxl refinement is uniquely defined
by the following loop, which should always be used as a source of
symmetry information in preference to the above space-group names.
They are only intended as comments.
;
_diffrn_oxdiff_digest_frames
;
01f203b30d18f3ebd198937fdf4ca71d820005189e0
;
_reflns_odcompleteness_completeness 98.52
_reflns_odcompleteness_iscentric 1
_reflns_odcompleteness_theta 71.98
_olex2_refinement_description
;
1. Fixed Uiso
 At 1.2 times of:
  All C(H) groups
2.a Aromatic/amide H refined with riding coordinates:
 C12(H12), C18(H18), C9(H9), C2(H2), C14(H14), C13(H13), C17(H17), C19(H19)
;
_olex2_submission_special_instructions 'No special instructions were received'
_oxdiff_exptl_absorpt_empirical_details
;
Empirical correction (ABSPACK) includes:
- Absorption correction using spherical harmonics
- Frame scaling
;
_oxdiff_exptl_absorpt_empirical_full_max 4.388
_oxdiff_exptl_absorpt_empirical_full_min 0.571

loop_
_space_group_symop_operation_xyz
'x, y, z'
'-x, y, -z'
'x+1/2, y+1/2, z'
'-x+1/2, y+1/2, -z'
'-x, -y, -z'
'x, -y, z'
'-x+1/2, -y+1/2, -z'
'x+1/2, -y+1/2, z'

loop_
_atom_site_label
_atom_site_type_symbol
_atom_site_fract_x
_atom_site_fract_y
_atom_site_fract_z
_atom_site_U_iso_or_equiv
_atom_site_adp_type
_atom_site_occupancy
_atom_site_site_symmetry_order
_atom_site_calc_flag
_atom_site_refinement_flags_posn
_atom_site_refinement_flags_adp
_atom_site_refinement_flags_occupancy
_atom_site_disorder_assembly
_atom_site_disorder_group
F6 F 0.04059(13) 0.3457(3) 0.89104(13) 0.1085(7) Uani 1 1 d . . . . .
N11 N 0.21877(16) 0.500000 0.63409(15) 0.0576(6) Uani 1 2 d S T P . .
F20 F 0.12362(18) 0.500000 1.01708(14) 0.1178(10) Uani 1 2 d S T P . .
O16 O 0.08802(16) 0.500000 0.46218(17) 0.0921(9) Uani 1 2 d S T P . .
O5 O 0.3701(2) 0.500000 0.20307(16) 0.0925(8) Uani 1 2 d S T P . .
N4 N 0.3897(2) 0.500000 0.29117(19) 0.0744(8) Uani 1 2 d S T P . .
C3 C 0.3112(2) 0.500000 0.3374(2) 0.0602(7) Uani 1 2 d S T P . .
C10 C 0.24382(19) 0.500000 0.73792(18) 0.0553(6) Uani 1 2 d S T P . .
C8 C 0.1835(2) 0.500000 0.87916(18) 0.0608(7) Uani 1 2 d S T P . .
C1 C 0.2595(2) 0.500000 0.48330(18) 0.0558(7) Uani 1 2 d S T P . .
C12 C 0.2843(2) 0.500000 0.58921(19) 0.0584(7) Uani 1 2 d S T P . .
H12 H 0.349695 0.500000 0.625683 0.070 Uiso 1 2 calc RS T P . .
C15 C 0.1628(2) 0.500000 0.4236(2) 0.0675(8) Uani 1 2 d S T P . .
C18 C 0.3551(2) 0.500000 0.9012(2) 0.0818(10) Uani 1 2 d S T P . .
H18 H 0.418767 0.500000 0.942384 0.098 Uiso 1 2 calc RS T P . .
O21 O 0.4736(2) 0.500000 0.3439(2) 0.1394(17) Uani 1 2 d S T P . .
C9 C 0.1666(2) 0.500000 0.77810(18) 0.0571(7) Uani 1 2 d S T P . .
H9 H 0.102849 0.500000 0.737097 0.069 Uiso 1 2 calc RS T P . .
C2 C 0.3338(2) 0.500000 0.43782(19) 0.0605(7) Uani 1 2 d S T P . .
H2 H 0.398744 0.500000 0.475690 0.073 Uiso 1 2 calc RS T P . .
C14 C 0.1426(2) 0.500000 0.3218(2) 0.0813(10) Uani 1 2 d S T P . .
H14 H 0.078113 0.500000 0.282805 0.098 Uiso 1 2 calc RS T P . .
C13 C 0.2168(2) 0.500000 0.27821(19) 0.0703(8) Uani 1 2 d S T P . .
H13 H 0.203148 0.500000 0.210234 0.084 Uiso 1 2 calc RS T P . .
C7 C 0.0979(2) 0.500000 0.9200(2) 0.0706(8) Uani 1 2 d S T P . .
C17 C 0.3386(2) 0.500000 0.8008(2) 0.0702(8) Uani 1 2 d S T P . .
H17 H 0.391275 0.500000 0.774864 0.084 Uiso 1 2 calc RS T P . .
C19 C 0.2771(2) 0.500000 0.9414(2) 0.0712(8) Uani 1 2 d S T P . .
H19 H 0.288159 0.500000 1.009077 0.085 Uiso 1 2 calc RS T P . .
H20 H 0.110(3) 0.500000 0.528(3) 0.096(12) Uiso 1 2 d S T P . .

loop_
_atom_site_aniso_label
_atom_site_aniso_U_11
_atom_site_aniso_U_22
_atom_site_aniso_U_33
_atom_site_aniso_U_23
_atom_site_aniso_U_13
_atom_site_aniso_U_12
F6 0.1028(13) 0.1287(14) 0.1169(14) -0.0210(9) 0.0681(11) -0.0343(10)
N11 0.0598(13) 0.0739(14) 0.0427(11) 0.000 0.0204(9) 0.000
F20 0.0947(16) 0.221(3) 0.0472(10) 0.000 0.0348(10) 0.000
O16 0.0560(12) 0.167(3) 0.0573(13) 0.000 0.0228(10) 0.000
O5 0.115(2) 0.124(2) 0.0530(12) 0.000 0.0474(13) 0.000
N4 0.0880(19) 0.0897(17) 0.0585(14) 0.000 0.0418(13) 0.000
C3 0.0708(17) 0.0674(15) 0.0501(14) 0.000 0.0296(12) 0.000
C10 0.0593(14) 0.0661(14) 0.0430(12) 0.000 0.0187(10) 0.000
C8 0.0654(16) 0.0765(16) 0.0452(14) 0.000 0.0236(11) 0.000
C1 0.0593(14) 0.0662(14) 0.0455(13) 0.000 0.0208(10) 0.000
C12 0.0584(14) 0.0733(15) 0.0466(13) 0.000 0.0202(10) 0.000
C15 0.0603(16) 0.096(2) 0.0498(14) 0.000 0.0217(12) 0.000
C18 0.0590(16) 0.133(3) 0.0502(15) 0.000 0.0101(11) 0.000
O21 0.0678(17) 0.290(5) 0.0690(16) 0.000 0.0336(13) 0.000
C9 0.0563(14) 0.0739(15) 0.0437(13) 0.000 0.0185(10) 0.000
C2 0.0644(16) 0.0746(16) 0.0474(13) 0.000 0.0241(11) 0.000
C14 0.0615(17) 0.129(3) 0.0521(15) 0.000 0.0141(12) 0.000
C13 0.0791(19) 0.093(2) 0.0401(12) 0.000 0.0196(12) 0.000
C7 0.0765(19) 0.094(2) 0.0484(14) 0.000 0.0293(13) 0.000
C17 0.0563(15) 0.108(2) 0.0499(14) 0.000 0.0201(12) 0.000
C19 0.0707(17) 0.103(2) 0.0393(12) 0.000 0.0153(12) 0.000

loop_
_atom_type_symbol
_atom_type_description
_atom_type_scat_dispersion_real
_atom_type_scat_dispersion_imag
_atom_type_scat_source
C C 0.0181 0.0091 'International Tables Vol C Tables 4.2.6.8 and 6.1.1.4'
H H 0.0000 0.0000 'International Tables Vol C Tables 4.2.6.8 and 6.1.1.4'
F F 0.0727 0.0534 'International Tables Vol C Tables 4.2.6.8 and 6.1.1.4'
N N 0.0311 0.0180 'International Tables Vol C Tables 4.2.6.8 and 6.1.1.4'
O O 0.0492 0.0322 'International Tables Vol C Tables 4.2.6.8 and 6.1.1.4'

loop_
_geom_angle_atom_site_label_1
_geom_angle_atom_site_label_2
_geom_angle_atom_site_label_3
_geom_angle
_geom_angle_site_symmetry_1
_geom_angle_site_symmetry_3
_geom_angle_publ_flag
C12 N11 C10 121.3(2) . . ?
O5 N4 C3 119.5(3) . . ?
O5 N4 O21 122.3(3) . . ?
O21 N4 C3 118.2(2) . . ?
C2 C3 N4 119.4(3) . . ?
C2 C3 C13 122.3(3) . . ?
C13 C3 N4 118.3(2) . . ?
C9 C10 N11 116.1(2) . . ?
C9 C10 C17 118.8(2) . . ?
C17 C10 N11 125.2(2) . . ?
C9 C8 C7 118.9(3) . . ?
C19 C8 C9 120.9(2) . . ?
C19 C8 C7 120.2(2) . . ?
C15 C1 C12 122.4(2) . . ?
C2 C1 C12 119.5(2) . . ?
C2 C1 C15 118.1(2) . . ?
N11 C12 C1 121.8(3) . . ?
O16 C15 C1 121.3(3) . . ?
O16 C15 C14 118.5(3) . . ?
C14 C15 C1 120.2(3) . . ?
C17 C18 C19 120.5(3) . . ?
C10 C9 C8 120.4(2) . . ?
C3 C2 C1 120.1(3) . . ?
C13 C14 C15 120.9(3) . . ?
C3 C13 C14 118.4(2) . . ?
F6 C7 F6 104.8(3) 6_565 . ?
F6 C7 F20 106.64(17) . . ?
F6 C7 F20 106.64(17) 6_565 . ?
F6 C7 C8 112.54(15) . . ?
F6 C7 C8 112.54(15) 6_565 . ?
F20 C7 C8 113.1(3) . . ?
C18 C17 C10 120.6(3) . . ?
C8 C19 C18 118.8(2) . . ?

loop_
_geom_bond_atom_site_label_1
_geom_bond_atom_site_label_2
_geom_bond_distance
_geom_bond_site_symmetry_2
_geom_bond_publ_flag
F6 C7 1.319(3) . ?
N11 C10 1.416(3) . ?
N11 C12 1.279(4) . ?
F20 C7 1.324(3) . ?
O16 C15 1.337(4) . ?
O5 N4 1.203(3) . ?
N4 C3 1.457(4) . ?
N4 O21 1.218(4) . ?
C3 C2 1.371(4) . ?
C3 C13 1.372(4) . ?
C10 C9 1.384(4) . ?
C10 C17 1.394(4) . ?
C8 C9 1.388(3) . ?
C8 C7 1.501(4) . ?
C8 C19 1.376(4) . ?
C1 C12 1.445(3) . ?
C1 C15 1.400(4) . ?
C1 C2 1.396(4) . ?
C15 C14 1.392(4) . ?
C18 C17 1.379(4) . ?
C18 C19 1.394(5) . ?
C14 C13 1.376(4) . ?
